data_7008184
loop_
_publ_author_name
'Fourmigu\'e, Marc'
'Avarvari, Narcis'

_publ_section_title
;
 A series of neutral radical CpNi(dithiolene). complexes.
;
_journal_issue 8
_journal_name_full 'Dalton transactions (Cambridge, England : 2003)'
_journal_page_first 1365
_journal_page_last 1371
_journal_paper_doi 10.1039/b418756n
_journal_year 2005
_chemical_formula_moiety 'C8 H5 Ni1 O1 S4'
_chemical_formula_sum 'C8 H5 Ni O S4'
_chemical_formula_weight 304.07
_chemical_name_common CpNi(dmid)
_chemical_name_systematic
;
?
;
_space_group_IT_number 62
_symmetry_cell_setting orthorhombic
_symmetry_space_group_name_Hall '-P 2ac 2n'
_symmetry_space_group_name_H-M 'P n m a'
_audit_creation_date 2003-02-25T18:17:02-00:00
_audit_creation_method 'WinGX routine CIF_UPDATE'
_cell_angle_alpha 90
_cell_angle_beta 90
_cell_angle_gamma 90
_cell_formula_units_Z 4
_cell_length_a 8.0485(7)
_cell_length_b 7.2993(7)
_cell_length_c 17.7872(19)
_cell_measurement_reflns_used 4442
_cell_measurement_temperature 293(2)
_cell_measurement_theta_max 25.7
_cell_measurement_theta_min 2.25
_cell_volume 1044.97(18)
_computing_molecular_graphics 'Ortep-3 for Windows (Farrugia, 1997)'
_computing_publication_material 'WinGX publication routines (Farrugia, 1999)'
_computing_structure_refinement 'SHELXL-97 (Sheldrick, 1997)'
_computing_structure_solution 'SHELXS-97 (Sheldrick, 1997)'
_diffrn_detector_area_resol_mean 6.66
_diffrn_measured_fraction_theta_full 0.995
_diffrn_measured_fraction_theta_max 0.995
_diffrn_measurement_device_type Stoe-IPDS
_diffrn_measurement_method 'oscillation, phi incr. 1.3 deg.'
_diffrn_radiation_probe x-ray
_diffrn_radiation_type MoK\a
_diffrn_radiation_wavelength 0.71073
_diffrn_reflns_av_R_equivalents 0.0357
_diffrn_reflns_limit_h_max 9
_diffrn_reflns_limit_h_min -9
_diffrn_reflns_limit_k_max 8
_diffrn_reflns_limit_k_min -8
_diffrn_reflns_limit_l_max 21
_diffrn_reflns_limit_l_min -21
_diffrn_reflns_number 5997
_diffrn_reflns_theta_full 25.69
_diffrn_reflns_theta_max 25.69
_diffrn_reflns_theta_min 2.29
_exptl_absorpt_coefficient_mu 2.613
_exptl_absorpt_correction_T_max 0.6005
_exptl_absorpt_correction_T_min 0.5384
_exptl_absorpt_correction_type multi-scan
_exptl_absorpt_process_details
;
[c.f. r.h. blessing, acta cryst. (1995), a51, 33-38]
;
_exptl_crystal_colour green
_exptl_crystal_density_diffrn 1.933
_exptl_crystal_density_method 'not measured'
_exptl_crystal_description prism
_exptl_crystal_F_000 612
_exptl_crystal_size_max 0.36
_exptl_crystal_size_mid 0.15
_exptl_crystal_size_min 0.15
_refine_diff_density_max 0.573
_refine_diff_density_min -0.292
_refine_ls_extinction_method none
_refine_ls_goodness_of_fit_ref 0.937
_refine_ls_hydrogen_treatment constr
_refine_ls_matrix_type full
_refine_ls_number_parameters 92
_refine_ls_number_reflns 1075
_refine_ls_number_restraints 0
_refine_ls_restrained_S_all 0.937
_refine_ls_R_factor_gt 0.0263
_refine_ls_shift/su_max 0.007
_refine_ls_structure_factor_coef Fsqd
_refine_ls_weighting_details 'calc w=1/[\s^2^(Fo^2^)+(0.0398P)^2^+0.0000P] where P=(Fo^2^+2Fc^2^)/3'
_refine_ls_weighting_scheme calc
_refine_ls_wR_factor_ref 0.0615
_reflns_number_gt 823
_reflns_number_total 1075
_reflns_threshold_expression >2sigma(I)
_cod_data_source_file b418756n.txt
_cod_data_source_block mf308
_cod_database_code 7008184

loop_
_symmetry_equiv_pos_as_xyz
'x, y, z'
'-x+1/2, -y, z+1/2'
'x+1/2, -y+1/2, -z+1/2'
'-x, y+1/2, -z'
'-x, -y, -z'
'x-1/2, y, -z-1/2'
'-x-1/2, y-1/2, z-1/2'
'x, -y-1/2, z'

loop_
_atom_site_label
_atom_site_type_symbol
_atom_site_fract_x
_atom_site_fract_y
_atom_site_fract_z
_atom_site_U_iso_or_equiv
_atom_site_adp_type
_atom_site_occupancy
_atom_site_calc_flag
_atom_site_refinement_flags
_atom_site_disorder_group
_atom_site_disorder_assembly
Ni1 Ni 0.17565(6) 0.25 0.60354(2) 0.03973(16) Uani 1 d S . .
S2 S 0.44164(11) 0.25 0.59577(4) 0.0408(2) Uani 1 d S . .
S4 S 0.66480(11) 0.25 0.45936(5) 0.0474(3) Uani 1 d S . .
S1 S 0.13595(11) 0.25 0.48470(5) 0.0478(3) Uani 1 d S . .
S3 S 0.37782(13) 0.25 0.35616(5) 0.0468(3) Uani 1 d S . .
O1 O 0.6889(4) 0.25 0.31141(16) 0.0657(9) Uani 1 d S . .
C1 C 0.3365(4) 0.25 0.45268(17) 0.0349(8) Uani 1 d S . .
C2 C 0.4681(4) 0.25 0.49994(17) 0.0326(8) Uani 1 d S . .
C3 C 0.5973(5) 0.25 0.3647(2) 0.0443(9) Uani 1 d S . .
C4 C 0.1426(8) 0.1637(18) 0.7170(4) 0.055(3) Uani 0.5 d PG . .
H4 H 0.2244 0.113 0.7475 0.066 Uiso 0.5 calc PR . .
C5 C 0.0307(8) 0.0670(9) 0.6727(5) 0.039(2) Uani 0.5 d PG . .
H5 H 0.0243 -0.0598 0.6684 0.047 Uiso 0.5 calc PR . .
C6 C -0.0702(5) 0.1929(7) 0.6360(3) 0.065(5) Uani 0.5 d PG . .
H6 H -0.1559 0.1653 0.6028 0.078 Uiso 0.5 calc PR . .
C7 C -0.0205(11) 0.3674(12) 0.6576(6) 0.076(4) Uani 0.5 d PG . .
H7 H -0.0672 0.4771 0.6414 0.091 Uiso 0.5 calc PR . .
C8 C 0.1110(9) 0.349(2) 0.7076(4) 0.076(5) Uani 0.5 d PG . .
H8 H 0.1678 0.4448 0.7308 0.092 Uiso 0.5 calc PR . .

loop_
_atom_site_aniso_label
_atom_site_aniso_U_11
_atom_site_aniso_U_22
_atom_site_aniso_U_33
_atom_site_aniso_U_23
_atom_site_aniso_U_13
_atom_site_aniso_U_12
Ni1 0.0348(3) 0.0560(3) 0.0284(2) 0 0.00290(18) 0
S2 0.0359(4) 0.0567(6) 0.0297(4) 0 -0.0049(4) 0
S4 0.0334(4) 0.0596(6) 0.0492(5) 0 0.0061(4) 0
S1 0.0318(5) 0.0804(8) 0.0311(4) 0 -0.0032(4) 0
S3 0.0541(5) 0.0591(6) 0.0272(4) 0 0.0022(4) 0
O1 0.071(2) 0.072(2) 0.0543(17) 0 0.0327(15) 0
C1 0.0357(17) 0.0397(19) 0.0292(16) 0 0.0012(14) 0
C2 0.0289(16) 0.036(2) 0.0327(16) 0 -0.0002(14) 0
C3 0.051(2) 0.036(2) 0.046(2) 0 0.0149(18) 0
C4 0.048(4) 0.082(8) 0.035(4) 0.003(4) -0.007(4) -0.014(4)
C5 0.037(5) 0.047(5) 0.033(3) 0.004(4) 0.003(3) -0.001(3)
C6 0.029(3) 0.118(16) 0.047(3) 0.020(4) 0.006(2) 0.018(3)
C7 0.063(8) 0.062(7) 0.103(11) 0.035(8) 0.050(7) 0.030(8)
C8 0.109(10) 0.080(9) 0.040(6) -0.023(5) 0.041(6) -0.031(8)

loop_
_atom_type_symbol
_atom_type_description
_atom_type_scat_dispersion_real
_atom_type_scat_dispersion_imag
_atom_type_scat_source
C C 0.0033 0.0016 'International Tables Vol C Tables 4.2.6.8 and 6.1.1.4'
H H 0 0 'International Tables Vol C Tables 4.2.6.8 and 6.1.1.4'
Ni Ni 0.3393 1.1124 'International Tables Vol C Tables 4.2.6.8 and 6.1.1.4'
O O 0.0106 0.006 'International Tables Vol C Tables 4.2.6.8 and 6.1.1.4'
S S 0.1246 0.1234 'International Tables Vol C Tables 4.2.6.8 and 6.1.1.4'

loop_
_geom_angle_atom_site_label_1
_geom_angle_atom_site_label_2
_geom_angle_atom_site_label_3
_geom_angle
_geom_angle_site_symmetry_1
_geom_angle_site_symmetry_3
_geom_angle_publ_flag
C7 Ni1 C7 49.7(3) 8_565 . ?
C7 Ni1 C8 61.8(3) 8_565 . ?
C7 Ni1 C8 39.67(14) . . ?
C7 Ni1 C8 39.67(14) 8_565 8_565 ?
C7 Ni1 C8 61.8(5) . 8_565 ?
C8 Ni1 C8 41.3(7) . 8_565 ?
C7 Ni1 C6 19.6(2) 8_565 . ?
C7 Ni1 C6 39.16(13) . . ?
C8 Ni1 C6 65.42(18) . . ?
C8 Ni1 C6 56.24(19) 8_565 . ?
C7 Ni1 C6 39.16(15) 8_565 8_565 ?
C7 Ni1 C6 19.6(3) . 8_565 ?
C8 Ni1 C6 56.2(2) . 8_565 ?
C8 Ni1 C6 65.4(3) 8_565 8_565 ?
C6 Ni1 C6 22.9(3) . 8_565 ?
C7 Ni1 S1 110.54(11) 8_565 . ?
C7 Ni1 S1 110.5(3) . . ?
C8 Ni1 S1 148.5(3) . . ?
C8 Ni1 S1 148.52(16) 8_565 . ?
C6 Ni1 S1 97.53(13) . . ?
C6 Ni1 S1 97.5(2) 8_565 . ?
C7 Ni1 S2 143.48(15) 8_565 . ?
C7 Ni1 S2 143.5(2) . . ?
C8 Ni1 S2 108.11(19) . . ?
C8 Ni1 S2 108.11(18) 8_565 . ?
C6 Ni1 S2 163.06(12) . . ?
C6 Ni1 S2 163.1(2) 8_565 . ?
S1 Ni1 S2 94.90(4) . . ?
C7 Ni1 C4 65.2(2) 8_565 8_565 ?
C7 Ni1 C4 48.1(4) . 8_565 ?
C8 Ni1 C4 8.5(5) . 8_565 ?
C8 Ni1 C4 38.71(14) 8_565 8_565 ?
C6 Ni1 C4 71.39(16) . 8_565 ?
C6 Ni1 C4 64.1(3) 8_565 8_565 ?
S1 Ni1 C4 156.6(3) . 8_565 ?
S2 Ni1 C4 100.70(17) . 8_565 ?
C7 Ni1 C4 48.08(19) 8_565 . ?
C7 Ni1 C4 65.21(17) . . ?
C8 Ni1 C4 38.71(12) . . ?
C8 Ni1 C4 8.5(3) 8_565 . ?
C6 Ni1 C4 64.1(2) . . ?
C6 Ni1 C4 71.39(16) 8_565 . ?
S1 Ni1 C4 156.6(3) . . ?
S2 Ni1 C4 100.70(17) . . ?
C4 Ni1 C4 34.4(7) 8_565 . ?
C7 Ni1 C5 64.7(3) 8_565 8_565 ?
C7 Ni1 C5 18.5(3) . 8_565 ?
C8 Ni1 C5 29.7(3) . 8_565 ?
C8 Ni1 C5 64.4(3) 8_565 8_565 ?
C6 Ni1 C5 57.1(4) . 8_565 ?
C6 Ni1 C5 38.0(2) 8_565 8_565 ?
S1 Ni1 C5 118.9(3) . 8_565 ?
S2 Ni1 C5 125.2(4) . 8_565 ?
C4 Ni1 C5 37.8(5) 8_565 8_565 ?
C4 Ni1 C5 64.9(3) . 8_565 ?
C7 Ni1 C5 18.54(18) 8_565 . ?
C7 Ni1 C5 64.69(19) . . ?
C8 Ni1 C5 64.4(2) . . ?
C8 Ni1 C5 29.7(3) 8_565 . ?
C6 Ni1 C5 38.02(14) . . ?
C6 Ni1 C5 57.1(2) 8_565 . ?
S1 Ni1 C5 118.9(2) . . ?
S2 Ni1 C5 125.18(12) . . ?
C4 Ni1 C5 64.9(5) 8_565 . ?
C4 Ni1 C5 37.79(17) . . ?
C5 Ni1 C5 76.5(4) 8_565 . ?
C2 S2 Ni1 100.81(11) . . ?
C2 S4 C3 96.63(16) . . ?
C1 S1 Ni1 100.84(11) . . ?
C1 S3 C3 96.06(17) . . ?
C2 C1 S1 122.1(3) . . ?
C2 C1 S3 117.5(2) . . ?
S1 C1 S3 120.39(19) . . ?
C1 C2 S2 121.3(3) . . ?
C1 C2 S4 117.1(2) . . ?
S2 C2 S4 121.63(19) . . ?
O1 C3 S4 124.2(3) . . ?
O1 C3 S3 123.0(3) . . ?
S4 C3 S3 112.78(19) . . ?
C5 C4 C8 108 . . ?
C5 C4 Ni1 72.2(2) . . ?
C8 C4 Ni1 67.7(4) . . ?
C4 C5 C6 108 . . ?
C4 C5 Ni1 70.00(16) . . ?
C6 C5 Ni1 68.8(3) . . ?
C7 C6 C5 108 . . ?
C7 C6 Ni1 67.9(3) . . ?
C5 C6 Ni1 73.2(4) . . ?
C8 C7 C6 108 . . ?
C8 C7 Ni1 70.8(2) . . ?
C6 C7 Ni1 72.9(3) . . ?
C7 C8 C4 108 . . ?
C7 C8 Ni1 69.5(3) . . ?
C4 C8 Ni1 73.6(4) . . ?

loop_
_geom_bond_atom_site_label_1
_geom_bond_atom_site_label_2
_geom_bond_distance
_geom_bond_site_symmetry_2
_geom_bond_publ_flag
Ni1 C7 2.038(4) 8_565 ?
Ni1 C7 2.038(9) . ?
Ni1 C8 2.055(6) . ?
Ni1 C8 2.055(9) 8_565 ?
Ni1 C6 2.103(4) . ?
Ni1 C6 2.103(8) 8_565 ?
Ni1 S1 2.1379(10) . ?
Ni1 S2 2.1453(10) . ?
Ni1 C4 2.130(6) 8_565 ?
Ni1 C4 2.130(6) . ?
Ni1 C5 2.159(12) 8_565 ?
Ni1 C5 2.159(8) . ?
S2 C2 1.718(3) . ?
S4 C2 1.740(3) . ?
S4 C3 1.770(4) . ?
S1 C1 1.712(3) . ?
S3 C1 1.749(3) . ?
S3 C3 1.773(4) . ?
O1 C3 1.200(4) . ?
C1 C2 1.352(4) . ?
C4 C5 1.389(4) . ?
C4 C8 1.389(4) . ?
C5 C6 1.389(4) . ?
C6 C7 1.389(4) . ?
C7 C8 1.389(4) . ?
